data_4319530
loop_
_publ_author_name
'Joseph M. Tanski'
'Peter T. Wolczanski'

_publ_section_title
;
 Covalent Titanium Aryldioxy One-, Two-, and Three-Dimensional Networks
 and Their Examination as Ziegler-Natta Catalysts
;
_journal_name_full 'Inorganic Chemistry'
_journal_page_first 2026
_journal_page_last 2033
_journal_paper_doi 10.1021/ic000763n
_journal_volume 40
_journal_year 2001
_chemical_formula_sum 'C30 H22 N2 O4 Ti'
_chemical_formula_weight 523.40
_chemical_name_systematic
; 
 ? 
;
_space_group_IT_number 19
_symmetry_cell_setting orthorhombic
_symmetry_space_group_name_Hall 'P 2ac 2ab'
_symmetry_space_group_name_H-M 'P 21 21 21'
_atom_sites_solution_hydrogens geom
_atom_sites_solution_primary direct
_atom_sites_solution_secondary difmap
_audit_creation_method SHELXL
_cell_angle_alpha 90.00
_cell_angle_beta 90.00
_cell_angle_gamma 90.00
_cell_formula_units_Z 4
_cell_length_a 9.866(2)
_cell_length_b 15.962(3)
_cell_length_c 16.223(3)
_cell_measurement_temperature 293(2)
_cell_volume 2554.8(8)
_computing_cell_refinement SMART
_computing_data_collection SMART
_computing_data_reduction SAINT
_computing_molecular_graphics XP
_computing_publication_material XCIF
_computing_structure_refinement 'SHELXL-93 (Sheldrick, 1993)'
_computing_structure_solution 'SHELXS-86 (Sheldrick, 1990)'
_diffrn_ambient_temperature 293(2)
_diffrn_measurement_device SMART
_diffrn_measurement_method \w-scans
_diffrn_radiation_monochromator graphite
_diffrn_radiation_source 'fine-focus sealed tube'
_diffrn_radiation_type MoK\a
_diffrn_radiation_wavelength 0.71073
_diffrn_reflns_av_R_equivalents 0.2272
_diffrn_reflns_av_sigmaI/netI 0.2362
_diffrn_reflns_limit_h_max 9
_diffrn_reflns_limit_h_min -9
_diffrn_reflns_limit_k_max 15
_diffrn_reflns_limit_k_min -15
_diffrn_reflns_limit_l_max 16
_diffrn_reflns_limit_l_min -14
_diffrn_reflns_number 8940
_diffrn_reflns_theta_max 20.90
_diffrn_reflns_theta_min 1.79
_exptl_absorpt_coefficient_mu 0.374
_exptl_absorpt_correction_type SADABS
_exptl_crystal_colour red
_exptl_crystal_density_diffrn 1.361
_exptl_crystal_description prizm
_exptl_crystal_F_000 1084
_exptl_crystal_size_max 0.11
_exptl_crystal_size_mid 0.075
_exptl_crystal_size_min 0.06
_refine_diff_density_max 0.335
_refine_diff_density_min -0.264
_refine_diff_density_rms 0.073
_refine_ls_abs_structure_details 'Flack H D (1983), Acta Cryst. A39, 876-881'
_refine_ls_abs_structure_Flack 0.27(16)
_refine_ls_extinction_method none
_refine_ls_goodness_of_fit_all 1.167
_refine_ls_goodness_of_fit_obs 1.236
_refine_ls_hydrogen_treatment riding
_refine_ls_matrix_type full
_refine_ls_number_parameters 154
_refine_ls_number_reflns 1223
_refine_ls_number_restraints 24
_refine_ls_restrained_S_all 1.396
_refine_ls_restrained_S_obs 1.224
_refine_ls_R_factor_all 0.2363
_refine_ls_R_factor_obs 0.0930
_refine_ls_shift/esd_max 0.293
_refine_ls_shift/esd_mean 0.073
_refine_ls_structure_factor_coef Fsqd
_refine_ls_weighting_details 'w=1/[\s^2^(Fo^2^)+(0.0714P)^2^+6.8250P] where P=(Fo^2^+2Fc^2^)/3'
_refine_ls_weighting_scheme calc
_refine_ls_wR_factor_all 0.3071
_refine_ls_wR_factor_obs 0.1800
_reflns_number_observed 1004
_reflns_number_total 2678
_reflns_observed_criterion >2sigma(I)
_cod_data_source_file ic000763n_1.cif
_cod_data_source_block jmta
_cod_depositor_comments
;
The following automatic conversions were performed:

'_symmetry_cell_setting' value 'Orthorhombic' changed to
'orthorhombic' according to the built-in table from CIF Core
dictionary named 'cif_core.dic' version 2.4.1 from 2010-06-29.

Automatic conversion script
Id: cif_fix_values 1646 2011-03-28 12:23:43Z adriana 

The following automatic conversions were performed:

'_refine_ls_weighting_scheme' value 'calc
w=1/[\s^2^(Fo^2^)+(0.0714P)^2^+6.8250P] where P=(Fo^2^+2Fc^2^)/3' was
changed to 'calc'. New tag '_refine_ls_weighting_details' was
created. The value of the new tag was set to
'w=1/[\s^2^(Fo^2^)+(0.0714P)^2^+6.8250P] where P=(Fo^2^+2Fc^2^)/3'.

Automatic conversion script
Id: cif_fix_values 3143 2015-03-26 13:38:13Z robertas 
;
_cod_original_cell_volume 2554.8(9)
_cod_database_code 4319530

loop_
_symmetry_equiv_pos_as_xyz
'x, y, z'
'-x+1/2, -y, z+1/2'
'-x, y+1/2, -z+1/2'
'x+1/2, -y+1/2, -z'

loop_
_atom_site_aniso_label
_atom_site_aniso_U_11
_atom_site_aniso_U_22
_atom_site_aniso_U_33
_atom_site_aniso_U_23
_atom_site_aniso_U_13
_atom_site_aniso_U_12
Ti1 0.0221(14) 0.0189(15) 0.0135(14) -0.0081(14) -0.008(2) 0.004(2)

loop_
_atom_site_label
_atom_site_type_symbol
_atom_site_fract_x
_atom_site_fract_y
_atom_site_fract_z
_atom_site_U_iso_or_equiv
_atom_site_thermal_displace_type
_atom_site_occupancy
_atom_site_calc_flag
_atom_site_refinement_flags
_atom_site_disorder_group
Ti1 Ti 0.2084(3) 0.89494(14) 0.71194(14) 0.0182(7) Uani 1 d . .
O1 O 0.2015(8) 0.7981(5) 0.6505(5) 0.044(3) Uiso 1 d D .
O2 O 0.5611(8) 0.5521(5) 0.3476(5) 0.030(3) Uiso 1 d D .
O3 O 0.1026(8) 0.8641(4) 0.8013(4) 0.027(3) Uiso 1 d D .
O4 O -0.6308(8) 0.8720(5) 0.7612(4) 0.023(3) Uiso 1 d D .
N1 N 0.3390(11) 0.9478(7) 0.6073(6) 0.038(4) Uiso 1 d D .
N2 N 0.2368(10) 1.0243(6) 0.7672(6) 0.033(4) Uiso 1 d D .
C1 C 0.2494(7) 0.7220(7) 0.6273(6) 0.007(4) Uiso 1 d D .
C2 C 0.2357(11) 0.6512(7) 0.6725(7) 0.012(4) Uiso 1 d D .
H2B H 0.1961(11) 0.6548(7) 0.7244(7) 0.015 Uiso 1 calc R .
C3 C 0.2784(13) 0.5740(7) 0.6447(7) 0.019(4) Uiso 1 d D .
H3A H 0.2613(13) 0.5259(7) 0.6755(7) 0.023 Uiso 1 calc R .
C4 C 0.3495(12) 0.5687(7) 0.5676(7) 0.015(4) Uiso 1 d D .
C5 C 0.3912(15) 0.4923(9) 0.5336(9) 0.045(5) Uiso 1 d D .
H5A H 0.3720(15) 0.4429(9) 0.5617(9) 0.054 Uiso 1 calc R .
C6 C 0.4592(13) 0.4883(9) 0.4605(8) 0.027(5) Uiso 1 d D .
H6A H 0.4836(13) 0.4369(9) 0.4380(8) 0.032 Uiso 1 calc R .
C7 C 0.4911(14) 0.5624(8) 0.4207(7) 0.017(4) Uiso 1 d D .
C8 C 0.4439(12) 0.6383(8) 0.4446(7) 0.015(4) Uiso 1 d D .
H8A H 0.4621(12) 0.6862(8) 0.4139(7) 0.018 Uiso 1 calc R .
C9 C 0.3621(13) 0.6429(8) 0.5214(8) 0.017(4) Uiso 1 d D .
C10 C 0.3100(14) 0.7206(8) 0.5511(8) 0.034(5) Uiso 1 d D .
H10A H 0.3170(14) 0.7691(8) 0.5197(8) 0.040 Uiso 1 calc R .
C11 C -0.0234(13) 0.8351(6) 0.8227(6) 0.018(4) Uiso 1 d D .
C12 C -0.1409(10) 0.8650(6) 0.7868(6) 0.001(3) Uiso 1 d D .
H12A H -0.1339(10) 0.9058(6) 0.7461(6) 0.001 Uiso 1 calc R .
C13 C -0.2710(12) 0.8364(7) 0.8094(7) 0.006(4) Uiso 1 d D .
C14 C -0.3857(11) 0.8699(7) 0.7708(7) 0.007(4) Uiso 1 d D .
H14A H -0.3771(11) 0.9100(7) 0.7296(7) 0.009 Uiso 1 calc R .
C15 C -0.5134(14) 0.8419(8) 0.7957(8) 0.023(4) Uiso 1 d D .
C16 C -0.5253(14) 0.7806(8) 0.8558(8) 0.031(5) Uiso 1 d D .
H16A H -0.6101(14) 0.7610(8) 0.8717(8) 0.037 Uiso 1 calc R .
C17 C -0.4129(13) 0.7503(8) 0.8903(8) 0.031(5) Uiso 1 d D .
H17A H -0.4232(13) 0.7088(8) 0.9301(8) 0.037 Uiso 1 calc R .
C18 C -0.2826(14) 0.7753(7) 0.8721(7) 0.013(4) Uiso 1 d D .
C19 C -0.1582(14) 0.7434(9) 0.9063(9) 0.039(5) Uiso 1 d D .
H19A H -0.1633(14) 0.7015(9) 0.9460(9) 0.047 Uiso 1 calc R .
C20 C -0.0352(14) 0.7711(8) 0.8839(8) 0.024(5) Uiso 1 d D .
H20A H 0.0422(14) 0.7487(8) 0.9080(8) 0.029 Uiso 1 calc R .
C21 C 0.4530(14) 0.9084(9) 0.5873(8) 0.052(5) Uiso 1 d D .
H21A H 0.4834(14) 0.8642(9) 0.6198(8) 0.063 Uiso 1 calc R .
C22 C 0.5271(17) 0.9321(10) 0.5189(9) 0.074(6) Uiso 1 d D .
H22A H 0.6019(17) 0.9004(10) 0.5033(9) 0.089 Uiso 1 calc R .
C23 C 0.4931(17) 1.0006(11) 0.4740(10) 0.065(6) Uiso 1 d D .
H23A H 0.5498(17) 1.0217(11) 0.4331(10) 0.078 Uiso 1 calc R .
C24 C 0.3701(15) 1.0375(9) 0.4920(9) 0.044(5) Uiso 1 d D .
H24A H 0.3365(15) 1.0783(9) 0.4566(9) 0.053 Uiso 1 calc R .
C25 C 0.2927(18) 1.0155(9) 0.5628(8) 0.057(5) Uiso 1 d D .
H25A H 0.2154(18) 1.0450(9) 0.5782(8) 0.068 Uiso 1 calc R .
C26 C 0.3547(15) 1.0558(9) 0.7890(8) 0.075(6) Uiso 1 d D .
H26A H 0.4116(15) 1.0556(9) 0.7403(8) 0.090 Uiso 1 calc R .
H26B H 0.3950(15) 1.0166(9) 0.8276(8) 0.090 Uiso 1 calc R .
C27 C 0.3654(16) 1.1369(9) 0.8248(8) 0.055(5) Uiso 1 d D .
H27A H 0.4501(16) 1.1565(9) 0.8411(8) 0.066 Uiso 1 calc R .
C28 C 0.2544(14) 1.1866(9) 0.8358(8) 0.045(5) Uiso 1 d D .
H28A H 0.2598(14) 1.2394(9) 0.8597(8) 0.055 Uiso 1 calc R .
C29 C 0.1384(13) 1.1543(7) 0.8101(7) 0.018(4) Uiso 1 d D .
H29A H 0.0606(13) 1.1869(7) 0.8144(7) 0.022 Uiso 1 calc R .
C30 C 0.1264(15) 1.0732(8) 0.7765(8) 0.039(5) Uiso 1 d D .
H30A H 0.0417(15) 1.0533(8) 0.7606(8) 0.047 Uiso 1 calc R .

loop_
_atom_type_symbol
_atom_type_description
_atom_type_scat_dispersion_real
_atom_type_scat_dispersion_imag
_atom_type_scat_source
C C 0.0033 0.0016 'International Tables Vol C Tables 4.2.6.8 and 6.1.1.4'
H H 0.0000 0.0000 'International Tables Vol C Tables 4.2.6.8 and 6.1.1.4'
N N 0.0061 0.0033 'International Tables Vol C Tables 4.2.6.8 and 6.1.1.4'
O O 0.0106 0.0060 'International Tables Vol C Tables 4.2.6.8 and 6.1.1.4'
Ti Ti 0.2776 0.4457 'International Tables Vol C Tables 4.2.6.8 and 6.1.1.4'

loop_
_geom_angle_atom_site_label_1
_geom_angle_atom_site_label_2
_geom_angle_atom_site_label_3
_geom_angle
_geom_angle_site_symmetry_1
_geom_angle_site_symmetry_3
_geom_angle_publ_flag
O4 Ti1 O1 95.8(4) 1_655 . ?
O4 Ti1 O3 95.4(3) 1_655 . ?
O1 Ti1 O3 100.4(4) . . ?
O4 Ti1 O2 164.4(4) 1_655 4_466 ?
O1 Ti1 O2 93.9(4) . 4_466 ?
O3 Ti1 O2 94.8(4) . 4_466 ?
O4 Ti1 N2 84.3(4) 1_655 . ?
O1 Ti1 N2 169.4(4) . . ?
O3 Ti1 N2 90.1(3) . . ?
O2 Ti1 N2 83.8(4) 4_466 . ?
O4 Ti1 N1 84.7(4) 1_655 . ?
O1 Ti1 N1 85.9(4) . . ?
O3 Ti1 N1 173.7(4) . . ?
O2 Ti1 N1 83.8(4) 4_466 . ?
N2 Ti1 N1 83.6(4) . . ?
C1 O1 Ti1 152.8(5) . . ?
C7 O2 Ti1 138.6(8) . 4_566 ?
C11 O3 Ti1 143.0(7) . . ?
C15 O4 Ti1 171.1(8) . 1_455 ?
C21 N1 C25 121.6(13) . . ?
C21 N1 Ti1 118.8(9) . . ?
C25 N1 Ti1 119.4(10) . . ?
C26 N2 C30 117.6(12) . . ?
C26 N2 Ti1 124.3(9) . . ?
C30 N2 Ti1 118.1(9) . . ?
O1 C1 C2 124.2(10) . . ?
O1 C1 C10 114.6(10) . . ?
C2 C1 C10 121.2(11) . . ?
C1 C2 C3 122.6(11) . . ?
C2 C3 C4 119.1(10) . . ?
C5 C4 C9 119.8(12) . . ?
C5 C4 C3 122.5(12) . . ?
C9 C4 C3 117.3(11) . . ?
C6 C5 C4 121.9(14) . . ?
C5 C6 C7 118.5(13) . . ?
C8 C7 O2 121.6(11) . . ?
C8 C7 C6 123.5(12) . . ?
O2 C7 C6 114.4(11) . . ?
C7 C8 C9 118.1(11) . . ?
C4 C9 C10 121.3(11) . . ?
C4 C9 C8 116.9(11) . . ?
C10 C9 C8 121.5(11) . . ?
C1 C10 C9 118.4(12) . . ?
C12 C11 O3 122.5(10) . . ?
C12 C11 C20 118.1(12) . . ?
O3 C11 C20 119.4(11) . . ?
C11 C12 C13 122.8(10) . . ?
C14 C13 C12 119.7(10) . . ?
C14 C13 C18 121.3(11) . . ?
C12 C13 C18 118.9(11) . . ?
C15 C14 C13 118.6(11) . . ?
O4 C15 C14 122.1(11) . . ?
O4 C15 C16 117.6(12) . . ?
C14 C15 C16 120.4(13) . . ?
C17 C16 C15 118.8(14) . . ?
C16 C17 C18 125.5(13) . . ?
C17 C18 C13 115.5(12) . . ?
C17 C18 C19 127.6(11) . . ?
C13 C18 C19 116.9(12) . . ?
C20 C19 C18 123.4(13) . . ?
C19 C20 C11 119.8(13) . . ?
N1 C21 C22 120.9(14) . . ?
C23 C22 C21 121.5(16) . . ?
C22 C23 C24 116.6(16) . . ?
C23 C24 C25 122.5(15) . . ?
N1 C25 C24 116.0(14) . . ?
N2 C26 C27 121.6(14) . . ?
C28 C27 C26 121.5(15) . . ?
C29 C28 C27 115.3(14) . . ?
C28 C29 C30 123.5(13) . . ?
N2 C30 C29 120.5(13) . . ?

loop_
_geom_bond_atom_site_label_1
_geom_bond_atom_site_label_2
_geom_bond_distance
_geom_bond_site_symmetry_2
_geom_bond_publ_flag
Ti1 O4 1.814(8) 1_655 ?
Ti1 O1 1.841(9) . ?
Ti1 O3 1.853(8) . ?
Ti1 O2 1.939(9) 4_466 ?
Ti1 N2 2.268(10) . ?
Ti1 N1 2.292(11) . ?
O1 C1 1.356(12) . ?
O2 C7 1.381(14) . ?
O2 Ti1 1.939(9) 4_566 ?
O3 C11 1.371(14) . ?
O4 C15 1.373(14) . ?
O4 Ti1 1.814(8) 1_455 ?
N1 C21 1.33(2) . ?
N1 C25 1.38(2) . ?
N2 C26 1.31(2) . ?
N2 C30 1.35(2) . ?
C1 C2 1.354(14) . ?
C1 C10 1.373(15) . ?
C2 C3 1.378(14) . ?
C3 C4 1.437(15) . ?
C4 C5 1.40(2) . ?
C4 C9 1.41(2) . ?
C5 C6 1.36(2) . ?
C6 C7 1.38(2) . ?
C7 C8 1.36(2) . ?
C8 C9 1.49(2) . ?
C9 C10 1.43(2) . ?
C11 C12 1.383(15) . ?
C11 C20 1.43(2) . ?
C12 C13 1.411(14) . ?
C13 C14 1.399(15) . ?
C13 C18 1.414(15) . ?
C14 C15 1.40(2) . ?
C15 C16 1.39(2) . ?
C16 C17 1.33(2) . ?
C17 C18 1.38(2) . ?
C18 C19 1.44(2) . ?
C19 C20 1.34(2) . ?
C21 C22 1.38(2) . ?
C22 C23 1.36(2) . ?
C23 C24 1.38(2) . ?
C24 C25 1.42(2) . ?
C26 C27 1.42(2) . ?
C27 C28 1.36(2) . ?
C28 C29 1.32(2) . ?
C29 C30 1.41(2) . ?
